data_7159372
loop_
_publ_author_name
'Saney, Liban'
'Panduwawala, Tharindi'
'Li, Xiang'
'Christensen, Kirsten E.'
'Genov, Miroslav'
'Pretsch, Alexander'
'Pretsch, Dagmar'
'Moloney, Mark G.'

_publ_section_title
;
 Synthesis of fused tetramate-oxazolidine and -imidazolidine derivatives
 and their antibacterial activity.
;
_journal_issue 23
_journal_name_full 'Organic &amp; biomolecular chemistry'
_journal_page_first 4801
_journal_page_last 4809
_journal_paper_doi 10.1039/d3ob00594a
_journal_volume 21
_journal_year 2023
_chemical_formula_moiety 'C30 H34 N2 O4'
_chemical_formula_sum 'C30 H34 N2 O4'
_chemical_formula_weight 486.61
_chemical_melting_point ?
_space_group_IT_number 14
_space_group_name_Hall '-P 2yn'
_space_group_name_H-M_alt 'P 1 21/n 1'
_symmetry_cell_setting monoclinic
_symmetry_space_group_name_Hall '-P 2yn'
_symmetry_space_group_name_H-M 'P 1 21/n 1'
_atom_sites_solution_hydrogens difmap
_atom_sites_solution_primary other
_audit_creation_date 2018-12-11
_audit_creation_method 'CRYSTALS_ver_14.61_build_7247 '
_audit_update_record
;
2023-04-13 deposited with the CCDC.	2023-05-22 downloaded from the CCDC.
;
_cell_angle_alpha 90
_cell_angle_beta 117.342(3)
_cell_angle_gamma 90
_cell_formula_units_Z 4
_cell_length_a 18.3885(4)
_cell_length_b 8.14230(10)
_cell_length_c 19.1867(5)
_cell_measurement_reflns_used 6090
_cell_measurement_temperature 150
_cell_measurement_theta_max 77
_cell_measurement_theta_min 5
_cell_volume 2551.78(12)
_computing_cell_refinement
; 
 CrysAlisPro (Rigaku Oxford Diffraction, 2017) 
;
_computing_data_collection 'SuperNova, (Oxford Diffraction, 2010)'
_computing_data_reduction
; 
 CrysAlisPro (Rigaku Oxford Diffraction, 2017) 
;
_computing_molecular_graphics 'CAMERON (Watkin et al., 1996)'
_computing_publication_material 'CRYSTALS (Betteridge et al., 2003)'
_computing_structure_refinement 'CRYSTALS (Betteridge et al., 2003)'
_computing_structure_solution 'Superflip (Palatinus & Chapuis, 2007)'
_diffrn_ambient_temperature 150
_diffrn_measured_fraction_theta_full 0.996
_diffrn_measured_fraction_theta_max 0.985
_diffrn_measurement_device Area
_diffrn_measurement_device_type 'Oxford Diffraction SuperNova'
_diffrn_measurement_method \w
_diffrn_radiation_monochromator 'focussing mirrors'
_diffrn_radiation_type 'Cu K\a'
_diffrn_radiation_wavelength 1.54184
_diffrn_reflns_av_R_equivalents 0.021
_diffrn_reflns_av_sigmaI/netI 0.0305
_diffrn_reflns_av_unetI/netI 0.030
_diffrn_reflns_limit_h_max 22
_diffrn_reflns_limit_h_min -23
_diffrn_reflns_limit_k_max 10
_diffrn_reflns_limit_k_min -7
_diffrn_reflns_limit_l_max 23
_diffrn_reflns_limit_l_min -24
_diffrn_reflns_number 11384
_diffrn_reflns_theta_full 74.312
_diffrn_reflns_theta_max 76.610
_diffrn_reflns_theta_min 2.756
_diffrn_standards_number 0
_exptl_absorpt_coefficient_mu 0.671
_exptl_absorpt_correction_T_max 0.90
_exptl_absorpt_correction_T_min 0.82
_exptl_absorpt_correction_type multi-scan
_exptl_absorpt_process_details
; 
 CrysAlisPro (Rigaku Oxford Diffraction, 2017) 
;
_exptl_crystal_colour clear_pale_colourless
_exptl_crystal_density_diffrn 1.267
_exptl_crystal_density_meas ?
_exptl_crystal_density_method 'not measured'
_exptl_crystal_description block
_exptl_crystal_F_000 1040
_exptl_crystal_size_max 0.20
_exptl_crystal_size_mid 0.16
_exptl_crystal_size_min 0.15
_refine_diff_density_max 0.38
_refine_diff_density_min -0.27
_refine_ls_extinction_coef 23(4)
_refine_ls_extinction_method 'Larson (1970), Equation 22'
_refine_ls_goodness_of_fit_ref 1.0137
_refine_ls_hydrogen_treatment constr
_refine_ls_matrix_type full
_refine_ls_number_parameters 326
_refine_ls_number_reflns 5290
_refine_ls_number_restraints 0
_refine_ls_R_factor_all 0.0528
_refine_ls_R_factor_gt 0.0464
_refine_ls_shift/su_max 0.0005164
_refine_ls_shift/su_mean 0.0000464
_refine_ls_structure_factor_coef Fsqd
_refine_ls_weighting_details
;
 Method= Modified Sheldrick 
 w=1/[\s^2^(F^2^) + ( 0.04P)^2^ + 2.30P] 
 ,where P=(max(Fo^2^,0) + 2Fc^2^)/3 
;
_refine_ls_weighting_scheme calc
_refine_ls_wR_factor_all 0.1352
_refine_ls_wR_factor_gt 0.1312
_refine_ls_wR_factor_ref 0.1230
_reflns_limit_h_max 20
_reflns_limit_h_min -23
_reflns_limit_k_max 10
_reflns_limit_k_min 0
_reflns_limit_l_max 24
_reflns_limit_l_min 0
_reflns_number_gt 4610
_reflns_number_total 5296
_reflns_threshold_expression I>2.0\s(I)
_oxford_diffrn_Wilson_B_factor 2.30
_oxford_diffrn_Wilson_scale 0.06
_oxford_refine_ls_r_factor_ref 0.0518
_oxford_refine_ls_scale 3.96(6)
_oxford_reflns_number_all 5296
_oxford_structure_analysis_title 7079
_cod_data_source_file d3ob00594a2.cif
_cod_data_source_block 245b-20b
_cod_depositor_comments
;
The following automatic conversions were performed:

data item '_chemical_melting_point' value 'not measured' was changed
to '?' -- the value is undefined or not given.

data item '_exptl_crystal_density_meas' value 'not measured' was
changed to '?' -- the value is perceived as not measured.

Automatic conversion script
Id: cif_fix_values 8170 2020-07-09 18:12:32Z antanas 

 Adding full bibliography for 7159369--7159381.cif.
;
_cod_original_sg_symbol_H-M 'P 21/n '
_cod_database_code 7159372
_oxford_refine_reflns_threshold_expression_ref I>-3.0\s(I)

loop_
_symmetry_equiv_pos_as_xyz
x,y,z
-x,-y,-z
x+1/2,-y+1/2,z+1/2
-x+1/2,y+1/2,-z+1/2

loop_
_atom_site_label
_atom_site_type_symbol
_atom_site_fract_x
_atom_site_fract_y
_atom_site_fract_z
_atom_site_U_iso_or_equiv
_atom_site_occupancy
_atom_site_adp_type
_atom_site_refinement_flags_posn
_atom_site_refinement_flags_adp
_atom_site_refinement_flags_occupancy
_atom_site_disorder_assembly
_atom_site_disorder_group
_atom_site_attached_hydrogens
N1 N 0.44120(8) 0.55056(18) 0.73617(8) 0.0229 1.0000 Uani . . . . . .
C2 C 0.46625(9) 0.3855(2) 0.77089(9) 0.0217 1.0000 Uani . . . . . .
N3 N 0.55238(8) 0.40728(17) 0.82814(8) 0.0199 1.0000 Uani . . . . . .
C4 C 0.58440(9) 0.5323(2) 0.79281(9) 0.0195 1.0000 Uani . . . . . .
C5 C 0.51358(9) 0.6558(2) 0.76823(9) 0.0201 1.0000 Uani . . . . . .
C11 C 0.41333(10) 0.3222(2) 0.80659(9) 0.0220 1.0000 Uani . . . . . .
C12 C 0.34688(11) 0.2203(3) 0.76277(10) 0.0304 1.0000 Uani . . . . . .
C13 C 0.29589(11) 0.1662(3) 0.79346(11) 0.0328 1.0000 Uani . . . . . .
C14 C 0.30964(10) 0.2101(2) 0.86860(10) 0.0272 1.0000 Uani . . . . . .
C15 C 0.37617(11) 0.3125(2) 0.91170(10) 0.0268 1.0000 Uani . . . . . .
C16 C 0.42742(10) 0.3677(2) 0.88156(10) 0.0249 1.0000 Uani . . . . . .
C17 C 0.25608(11) 0.1489(3) 0.90324(12) 0.0349 1.0000 Uani . . . . . .
C21 C 0.59761(10) 0.2532(2) 0.85301(9) 0.0223 1.0000 Uani . . . . . .
C22 C 0.68232(10) 0.2739(2) 0.92098(9) 0.0211 1.0000 Uani . . . . . .
C23 C 0.70136(11) 0.4023(2) 0.97401(10) 0.0283 1.0000 Uani . . . . . .
C24 C 0.77953(12) 0.4154(2) 1.03691(11) 0.0335 1.0000 Uani . . . . . .
C25 C 0.83862(11) 0.3000(3) 1.04749(11) 0.0348 1.0000 Uani . . . . . .
C26 C 0.81992(12) 0.1718(3) 0.99520(12) 0.0385 1.0000 Uani . . . . . .
C27 C 0.74218(11) 0.1589(2) 0.93186(11) 0.0317 1.0000 Uani . . . . . .
C31 C 0.60339(9) 0.4687(2) 0.72851(9) 0.0203 1.0000 Uani . . . . . .
C32 C 0.68390(10) 0.4245(2) 0.74857(10) 0.0244 1.0000 Uani . . . . . .
C33 C 0.70517(10) 0.3574(2) 0.69417(10) 0.0268 1.0000 Uani . . . . . .
C34 C 0.64666(11) 0.3318(2) 0.61675(10) 0.0251 1.0000 Uani . . . . . .
C35 C 0.56624(11) 0.3770(2) 0.59616(10) 0.0257 1.0000 Uani . . . . . .
C36 C 0.54441(10) 0.4437(2) 0.65063(10) 0.0235 1.0000 Uani . . . . . .
C37 C 0.67043(12) 0.2544(3) 0.55855(12) 0.0340 1.0000 Uani . . . . . .
C41 C 0.50705(10) 0.7842(2) 0.70726(10) 0.0229 1.0000 Uani . . . . . .
O42 O 0.44402(8) 0.8238(2) 0.65236(8) 0.0411 1.0000 Uani . . . . . .
O43 O 0.57987(7) 0.85015(15) 0.72546(7) 0.0257 1.0000 Uani . . . . . .
C44 C 0.58119(11) 0.9697(2) 0.66954(11) 0.0298 1.0000 Uani . . . . . .
C45 C 0.58185(17) 0.8820(3) 0.60134(14) 0.0524 1.0000 Uani . . . . . .
C51 C 0.52636(10) 0.7555(2) 0.84179(10) 0.0226 1.0000 Uani . . . . . .
O52 O 0.59148(8) 0.8042(2) 0.89069(8) 0.0384 1.0000 Uani . . . . . .
O53 O 0.45555(8) 0.78263(17) 0.84245(8) 0.0326 1.0000 Uani . . . . . .
C54 C 0.45687(12) 0.8788(3) 0.90726(12) 0.0353 1.0000 Uani . . . . . .
C55 C 0.39173(15) 0.8121(3) 0.92522(14) 0.0450 1.0000 Uani . . . . . .
H21 H 0.4611 0.3083 0.7290 0.0248 1.0000 Uiso R . . . . .
H41 H 0.6351 0.5797 0.8354 0.0226 1.0000 Uiso R . . . . .
H121 H 0.3376 0.1857 0.7120 0.0349 1.0000 Uiso R . . . . .
H131 H 0.2525 0.0976 0.7639 0.0390 1.0000 Uiso R . . . . .
H151 H 0.3870 0.3455 0.9640 0.0317 1.0000 Uiso R . . . . .
H161 H 0.4719 0.4359 0.9114 0.0298 1.0000 Uiso R . . . . .
H172 H 0.2827 0.1573 0.9594 0.0521 1.0000 Uiso R . . . . .
H171 H 0.2407 0.0350 0.8879 0.0520 1.0000 Uiso R . . . . .
H173 H 0.2064 0.2093 0.8835 0.0511 1.0000 Uiso R . . . . .
H211 H 0.5655 0.1821 0.8699 0.0264 1.0000 Uiso R . . . . .
H212 H 0.6017 0.1999 0.8087 0.0269 1.0000 Uiso R . . . . .
H231 H 0.6614 0.4808 0.9678 0.0343 1.0000 Uiso R . . . . .
H241 H 0.7916 0.5015 1.0725 0.0402 1.0000 Uiso R . . . . .
H251 H 0.8931 0.3076 1.0916 0.0429 1.0000 Uiso R . . . . .
H261 H 0.8602 0.0945 1.0011 0.0463 1.0000 Uiso R . . . . .
H271 H 0.7293 0.0709 0.8966 0.0386 1.0000 Uiso R . . . . .
H321 H 0.7256 0.4424 0.8018 0.0290 1.0000 Uiso R . . . . .
H331 H 0.7608 0.3297 0.7097 0.0325 1.0000 Uiso R . . . . .
H351 H 0.5257 0.3598 0.5437 0.0319 1.0000 Uiso R . . . . .
H361 H 0.4898 0.4741 0.6354 0.0272 1.0000 Uiso R . . . . .
H371 H 0.6273 0.2657 0.5057 0.0515 1.0000 Uiso R . . . . .
H373 H 0.7184 0.3053 0.5612 0.0520 1.0000 Uiso R . . . . .
H372 H 0.6825 0.1385 0.5704 0.0517 1.0000 Uiso R . . . . .
H442 H 0.6329 1.0313 0.6989 0.0366 1.0000 Uiso R . . . . .
H441 H 0.5348 1.0452 0.6540 0.0355 1.0000 Uiso R . . . . .
H453 H 0.5832 0.9595 0.5638 0.0790 1.0000 Uiso R . . . . .
H451 H 0.6300 0.8111 0.6192 0.0797 1.0000 Uiso R . . . . .
H452 H 0.5327 0.8160 0.5743 0.0783 1.0000 Uiso R . . . . .
H541 H 0.5117 0.8732 0.9518 0.0424 1.0000 Uiso R . . . . .
H542 H 0.4461 0.9914 0.8905 0.0414 1.0000 Uiso R . . . . .
H552 H 0.3877 0.8768 0.9653 0.0668 1.0000 Uiso R . . . . .
H553 H 0.4065 0.7009 0.9463 0.0684 1.0000 Uiso R . . . . .
H551 H 0.3391 0.8115 0.8798 0.0666 1.0000 Uiso R . . . . .
H11 H 0.4045 0.5901 0.7478 0.0278 1.0000 Uiso R . . . . .

loop_
_atom_site_aniso_label
_atom_site_aniso_U_11
_atom_site_aniso_U_22
_atom_site_aniso_U_33
_atom_site_aniso_U_23
_atom_site_aniso_U_13
_atom_site_aniso_U_12
N1 0.0174(6) 0.0255(7) 0.0240(7) 0.0038(6) 0.0080(5) -0.0006(5)
C2 0.0199(7) 0.0238(8) 0.0203(7) 0.0008(6) 0.0083(6) -0.0011(6)
N3 0.0182(6) 0.0212(7) 0.0202(6) 0.0019(5) 0.0087(5) -0.0006(5)
C4 0.0179(7) 0.0208(7) 0.0187(7) 0.0028(6) 0.0075(6) 0.0009(6)
C5 0.0178(7) 0.0226(8) 0.0204(7) 0.0016(6) 0.0091(6) 0.0001(6)
C11 0.0208(7) 0.0232(8) 0.0222(8) 0.0025(6) 0.0102(6) 0.0002(6)
C12 0.0270(8) 0.0411(10) 0.0212(8) -0.0019(7) 0.0095(7) -0.0071(8)
C13 0.0227(8) 0.0429(11) 0.0291(9) -0.0011(8) 0.0088(7) -0.0106(8)
C14 0.0207(8) 0.0322(9) 0.0314(9) 0.0061(7) 0.0143(7) 0.0040(7)
C15 0.0294(9) 0.0279(9) 0.0268(8) -0.0006(7) 0.0161(7) 0.0023(7)
C16 0.0262(8) 0.0241(8) 0.0254(8) -0.0021(7) 0.0126(7) -0.0019(7)
C17 0.0262(9) 0.0466(12) 0.0375(10) 0.0040(9) 0.0193(8) -0.0008(8)
C21 0.0235(8) 0.0209(8) 0.0221(8) 0.0023(6) 0.0101(6) 0.0020(6)
C22 0.0235(8) 0.0226(8) 0.0191(7) 0.0049(6) 0.0113(6) 0.0021(6)
C23 0.0311(9) 0.0285(9) 0.0236(8) 0.0005(7) 0.0110(7) 0.0062(7)
C24 0.0380(10) 0.0324(10) 0.0230(8) -0.0010(7) 0.0079(8) -0.0006(8)
C25 0.0262(9) 0.0439(11) 0.0264(9) 0.0052(8) 0.0053(7) -0.0005(8)
C26 0.0296(9) 0.0421(11) 0.0380(10) 0.0030(9) 0.0104(8) 0.0123(8)
C27 0.0302(9) 0.0299(9) 0.0307(9) -0.0017(7) 0.0105(8) 0.0074(8)
C31 0.0211(7) 0.0204(7) 0.0206(7) 0.0013(6) 0.0107(6) -0.0020(6)
C32 0.0211(8) 0.0283(9) 0.0229(8) 0.0003(7) 0.0093(6) -0.0013(6)
C33 0.0228(8) 0.0295(9) 0.0316(9) -0.0006(7) 0.0154(7) -0.0009(7)
C34 0.0320(9) 0.0213(8) 0.0280(8) -0.0006(7) 0.0190(7) -0.0044(7)
C35 0.0289(8) 0.0256(8) 0.0204(8) -0.0002(7) 0.0094(7) -0.0034(7)
C36 0.0216(7) 0.0257(8) 0.0219(8) 0.0020(6) 0.0089(6) -0.0004(6)
C37 0.0418(10) 0.0340(10) 0.0360(10) -0.0085(8) 0.0261(9) -0.0067(8)
C41 0.0210(7) 0.0252(8) 0.0236(8) 0.0041(6) 0.0112(6) 0.0023(6)
O42 0.0231(6) 0.0516(9) 0.0394(8) 0.0238(7) 0.0064(6) 0.0009(6)
O43 0.0229(6) 0.0251(6) 0.0262(6) 0.0057(5) 0.0090(5) -0.0026(5)
C44 0.0318(9) 0.0258(9) 0.0312(9) 0.0059(7) 0.0138(7) -0.0046(7)
C45 0.0741(16) 0.0539(14) 0.0435(12) -0.0098(11) 0.0393(12) -0.0297(13)
C51 0.0243(8) 0.0219(8) 0.0237(8) 0.0035(6) 0.0127(7) 0.0023(6)
O52 0.0274(7) 0.0538(9) 0.0312(7) -0.0159(6) 0.0111(6) -0.0045(6)
O53 0.0269(6) 0.0384(7) 0.0339(7) -0.0076(6) 0.0152(5) 0.0043(5)
C54 0.0391(10) 0.0356(10) 0.0373(10) -0.0048(8) 0.0227(9) 0.0073(8)
C55 0.0617(14) 0.0337(11) 0.0567(13) -0.0010(10) 0.0419(12) 0.0042(10)

loop_
_atom_type_symbol
_atom_type_scat_dispersion_real
_atom_type_scat_dispersion_imag
_atom_type_scat_Cromer_Mann_a1
_atom_type_scat_Cromer_Mann_b1
_atom_type_scat_Cromer_Mann_a2
_atom_type_scat_Cromer_Mann_b2
_atom_type_scat_Cromer_Mann_a3
_atom_type_scat_Cromer_Mann_b3
_atom_type_scat_Cromer_Mann_a4
_atom_type_scat_Cromer_Mann_b4
_atom_type_scat_Cromer_Mann_c
_atom_type_scat_source
C 0.0181 0.0091 2.3100 20.8439 1.0200 10.2075 1.5886 0.5687 0.8650 51.6512 0.2156 'International Tables Vol C 4.2.6.8 and 6.1.1.4'
H 0.0000 0.0000 0.4930 10.5109 0.3229 26.1257 0.1402 3.1424 0.0408 57.7998 0.0030 'International Tables Vol C 4.2.6.8 and 6.1.1.4'
N 0.0311 0.0180 12.2126 0.0057 3.1322 9.8933 2.0125 28.9975 1.1663 0.5826 -11.5290 'International Tables Vol C 4.2.6.8 and 6.1.1.4'
O 0.0492 0.0322 3.0485 13.2771 2.2868 5.7011 1.5463 0.3239 0.8670 32.9089 0.2508 'International Tables Vol C 4.2.6.8 and 6.1.1.4'

loop_
_geom_angle_atom_site_label_1
_geom_angle_site_symmetry_1
_geom_angle_atom_site_label_2
_geom_angle_site_symmetry_2
_geom_angle_atom_site_label_3
_geom_angle_site_symmetry_3
_geom_angle
_geom_angle_publ_flag
C2 . N1 . C5 . 107.99(12) yes
C2 . N1 . H11 . 109.9 no
C5 . N1 . H11 . 110.0 no
N1 . C2 . N3 . 103.52(12) yes
N1 . C2 . C11 . 112.43(13) yes
N3 . C2 . C11 . 113.56(13) yes
N1 . C2 . H21 . 108.5 no
N3 . C2 . H21 . 110.6 no
C11 . C2 . H21 . 108.1 no
C2 . N3 . C4 . 105.01(12) yes
C2 . N3 . C21 . 113.49(13) yes
C4 . N3 . C21 . 116.89(12) yes
N3 . C4 . C5 . 97.50(12) yes
N3 . C4 . C31 . 115.07(13) yes
C5 . C4 . C31 . 116.88(13) yes
N3 . C4 . H41 . 108.1 no
C5 . C4 . H41 . 110.0 no
C31 . C4 . H41 . 108.7 no
C4 . C5 . N1 . 103.02(13) yes
C4 . C5 . C41 . 116.02(13) yes
N1 . C5 . C41 . 110.01(13) yes
C4 . C5 . C51 . 108.08(12) yes
N1 . C5 . C51 . 114.75(13) yes
C41 . C5 . C51 . 105.29(13) yes
C2 . C11 . C12 . 119.79(15) yes
C2 . C11 . C16 . 121.63(15) yes
C12 . C11 . C16 . 118.54(15) yes
C11 . C12 . C13 . 120.57(16) yes
C11 . C12 . H121 . 119.3 no
C13 . C12 . H121 . 120.1 no
C12 . C13 . C14 . 121.43(17) yes
C12 . C13 . H131 . 119.4 no
C14 . C13 . H131 . 119.1 no
C13 . C14 . C15 . 117.41(16) yes
C13 . C14 . C17 . 121.91(17) yes
C15 . C14 . C17 . 120.67(16) yes
C14 . C15 . C16 . 121.67(16) yes
C14 . C15 . H151 . 119.2 no
C16 . C15 . H151 . 119.1 no
C11 . C16 . C15 . 120.37(16) yes
C11 . C16 . H161 . 119.1 no
C15 . C16 . H161 . 120.5 no
C14 . C17 . H172 . 111.9 no
C14 . C17 . H171 . 109.9 no
H172 . C17 . H171 . 109.6 no
C14 . C17 . H173 . 111.0 no
H172 . C17 . H173 . 108.1 no
H171 . C17 . H173 . 106.2 no
N3 . C21 . C22 . 113.11(13) yes
N3 . C21 . H211 . 106.0 no
C22 . C21 . H211 . 108.5 no
N3 . C21 . H212 . 110.7 no
C22 . C21 . H212 . 109.6 no
H211 . C21 . H212 . 108.7 no
C21 . C22 . C23 . 121.97(15) yes
C21 . C22 . C27 . 119.10(15) yes
C23 . C22 . C27 . 118.91(16) yes
C22 . C23 . C24 . 120.38(17) yes
C22 . C23 . H231 . 120.0 no
C24 . C23 . H231 . 119.6 no
C23 . C24 . C25 . 120.33(18) yes
C23 . C24 . H241 . 119.8 no
C25 . C24 . H241 . 119.9 no
C24 . C25 . C26 . 119.54(17) yes
C24 . C25 . H251 . 120.8 no
C26 . C25 . H251 . 119.7 no
C25 . C26 . C27 . 120.39(18) yes
C25 . C26 . H261 . 120.1 no
C27 . C26 . H261 . 119.5 no
C26 . C27 . C22 . 120.45(18) yes
C26 . C27 . H271 . 120.4 no
C22 . C27 . H271 . 119.1 no
C4 . C31 . C32 . 118.33(14) yes
C4 . C31 . C36 . 124.16(14) yes
C32 . C31 . C36 . 117.43(15) yes
C31 . C32 . C33 . 121.70(15) yes
C31 . C32 . H321 . 118.7 no
C33 . C32 . H321 . 119.6 no
C32 . C33 . C34 . 121.06(16) yes
C32 . C33 . H331 . 119.5 no
C34 . C33 . H331 . 119.5 no
C33 . C34 . C35 . 117.53(15) yes
C33 . C34 . C37 . 120.44(16) yes
C35 . C34 . C37 . 122.02(16) yes
C34 . C35 . C36 . 121.68(16) yes
C34 . C35 . H351 . 118.5 no
C36 . C35 . H351 . 119.8 no
C31 . C36 . C35 . 120.60(15) yes
C31 . C36 . H361 . 119.1 no
C35 . C36 . H361 . 120.3 no
C34 . C37 . H371 . 111.2 no
C34 . C37 . H373 . 110.6 no
H371 . C37 . H373 . 107.9 no
C34 . C37 . H372 . 110.2 no
H371 . C37 . H372 . 109.1 no
H373 . C37 . H372 . 107.7 no
C5 . C41 . O42 . 124.06(15) yes
C5 . C41 . O43 . 110.99(13) yes
O42 . C41 . O43 . 124.89(16) yes
C41 . O43 . C44 . 115.54(13) yes
O43 . C44 . C45 . 109.56(16) yes
O43 . C44 . H442 . 104.8 no
C45 . C44 . H442 . 110.3 no
O43 . C44 . H441 . 109.7 no
C45 . C44 . H441 . 112.8 no
H442 . C44 . H441 . 109.3 no
C44 . C45 . H453 . 110.7 no
C44 . C45 . H451 . 110.2 no
H453 . C45 . H451 . 108.5 no
C44 . C45 . H452 . 110.6 no
H453 . C45 . H452 . 107.3 no
H451 . C45 . H452 . 109.3 no
C5 . C51 . O52 . 124.39(15) yes
C5 . C51 . O53 . 110.92(14) yes
O52 . C51 . O53 . 124.68(16) yes
C51 . O53 . C54 . 117.71(14) yes
O53 . C54 . C55 . 107.50(17) yes
O53 . C54 . H541 . 109.0 no
C55 . C54 . H541 . 113.3 no
O53 . C54 . H542 . 107.7 no
C55 . C54 . H542 . 111.2 no
H541 . C54 . H542 . 107.9 no
C54 . C55 . H552 . 110.5 no
C54 . C55 . H553 . 109.4 no
H552 . C55 . H553 . 106.6 no
C54 . C55 . H551 . 111.9 no
H552 . C55 . H551 . 108.2 no
H553 . C55 . H551 . 110.1 no

loop_
_geom_bond_atom_site_label_1
_geom_bond_site_symmetry_1
_geom_bond_atom_site_label_2
_geom_bond_site_symmetry_2
_geom_bond_distance
_geom_bond_publ_flag
N1 . C2 . 1.476(2) yes
N1 . C5 . 1.460(2) yes
N1 . H11 . 0.865 no
C2 . N3 . 1.4657(19) yes
C2 . C11 . 1.515(2) yes
C2 . H21 . 0.991 no
N3 . C4 . 1.4865(19) yes
N3 . C21 . 1.459(2) yes
C4 . C5 . 1.538(2) yes
C4 . C31 . 1.519(2) yes
C4 . H41 . 0.993 no
C5 . C41 . 1.532(2) yes
C5 . C51 . 1.550(2) yes
C11 . C12 . 1.395(2) yes
C11 . C16 . 1.390(2) yes
C12 . C13 . 1.388(2) yes
C12 . H121 . 0.952 no
C13 . C14 . 1.391(3) yes
C13 . H131 . 0.925 no
C14 . C15 . 1.395(3) yes
C14 . C17 . 1.504(2) yes
C15 . C16 . 1.388(2) yes
C15 . H151 . 0.966 no
C16 . H161 . 0.935 no
C17 . H172 . 0.960 no
C17 . H171 . 0.975 no
C17 . H173 . 0.950 no
C21 . C22 . 1.513(2) yes
C21 . H211 . 0.982 no
C21 . H212 . 0.988 no
C22 . C23 . 1.387(2) yes
C22 . C27 . 1.386(2) yes
C23 . C24 . 1.393(2) yes
C23 . H231 . 0.939 no
C24 . C25 . 1.379(3) yes
C24 . H241 . 0.932 no
C25 . C26 . 1.378(3) yes
C25 . H251 . 0.972 no
C26 . C27 . 1.391(3) yes
C26 . H261 . 0.938 no
C27 . H271 . 0.938 no
C31 . C32 . 1.395(2) yes
C31 . C36 . 1.401(2) yes
C32 . C33 . 1.384(2) yes
C32 . H321 . 0.965 no
C33 . C34 . 1.393(2) yes
C33 . H331 . 0.951 no
C34 . C35 . 1.393(2) yes
C34 . C37 . 1.511(2) yes
C35 . C36 . 1.391(2) yes
C35 . H351 . 0.949 no
C36 . H361 . 0.940 no
C37 . H371 . 0.963 no
C37 . H373 . 0.954 no
C37 . H372 . 0.972 no
C41 . O42 . 1.198(2) yes
C41 . O43 . 1.332(2) yes
O43 . C44 . 1.457(2) yes
C44 . C45 . 1.496(3) yes
C44 . H442 . 0.991 no
C44 . H441 . 0.980 no
C45 . H453 . 0.966 no
C45 . H451 . 0.977 no
C45 . H452 . 0.972 no
C51 . O52 . 1.200(2) yes
C51 . O53 . 1.326(2) yes
O53 . C54 . 1.460(2) yes
C54 . C55 . 1.492(3) yes
C54 . H541 . 0.979 no
C54 . H542 . 0.962 no
C55 . H552 . 0.962 no
C55 . H553 . 0.978 no
C55 . H551 . 0.959 no

loop_
_geom_hbond_atom_site_label_D
_geom_hbond_site_symmetry_D
_geom_hbond_atom_site_label_H
_geom_hbond_site_symmetry_H
_geom_hbond_atom_site_label_A
_geom_hbond_site_symmetry_A
_geom_hbond_angle_DHA
_geom_hbond_distance_DH
_geom_hbond_distance_HA
_geom_hbond_distance_DA
_geom_hbond_publ_flag
C36 . H361 . N1 . 122 0.94 2.55 3.149(3) yes
